data_7122701
loop_
_publ_author_name
'Lai, Ting Yi'
'Guo, Jing Dong'
'Fettinger, James C.'
'Nagase, Shigeru'
'Power, Philip P.'

_publ_section_title
;
 Facile Insertion of Ethylene into a Group 14 Element-Carbon Bond: Effects
 of the HOMO-LUMO Energy Gap on Reactivity
;
_journal_name_full 'Chemical Communications'
_journal_paper_doi 10.1039/C8CC08488B
_journal_year 2018
_chemical_formula_moiety 'C74 H102 Sn, 2(C5 H12)'
_chemical_formula_sum 'C84 H126 Sn'
_chemical_formula_weight 1254.53
_space_group_crystal_system monoclinic
_space_group_IT_number 13
_space_group_name_Hall '-P 2yac'
_space_group_name_H-M_alt 'P 1 2/n 1'
_symmetry_space_group_name_Hall '-P 2yac'
_symmetry_space_group_name_H-M 'P 1 2/n 1'
_atom_sites_solution_hydrogens mixed
_audit_creation_method SHELXL-2018/3
_audit_update_record
;
2018-09-19 deposited with the CCDC.
2018-11-28 downloaded from the CCDC.
;
_cell_angle_alpha 90
_cell_angle_beta 92.374(3)
_cell_angle_gamma 90
_cell_formula_units_Z 2
_cell_length_a 15.3139(10)
_cell_length_b 12.2886(8)
_cell_length_c 20.4790(14)
_cell_measurement_reflns_used 9662
_cell_measurement_temperature 100(2)
_cell_measurement_theta_max 27.51
_cell_measurement_theta_min 2.66
_cell_volume 3850.6(4)
_computing_cell_refinement 'SAINT (8.37a) (Bruker, 2016)'
_computing_data_collection 'Apex3 (2017.3) (Bruker, 2017)'
_computing_data_reduction 'SAINT (8.37a) (Bruker, 2016)'
_computing_molecular_graphics 'Bruker SHELXTL'
_computing_publication_material 'Bruker SHELXTL'
_computing_structure_refinement 'SHELXL-2018/3 (Sheldrick, 2018)'
_computing_structure_solution 'SHELXT (Sheldrick, 2014)'
_diffrn_ambient_temperature 100(2)
_diffrn_measured_fraction_theta_full 0.999
_diffrn_measured_fraction_theta_max 0.998
_diffrn_measurement_device_type 'Bruker Photon100 CMOS'
_diffrn_measurement_method '\f and \w scans'
_diffrn_radiation_type MoK\a
_diffrn_radiation_wavelength 0.71073
_diffrn_reflns_av_R_equivalents 0.0207
_diffrn_reflns_av_unetI/netI 0.0172
_diffrn_reflns_Laue_measured_fraction_full 0.999
_diffrn_reflns_Laue_measured_fraction_max 0.998
_diffrn_reflns_limit_h_max 19
_diffrn_reflns_limit_h_min -19
_diffrn_reflns_limit_k_max 15
_diffrn_reflns_limit_k_min -15
_diffrn_reflns_limit_l_max 26
_diffrn_reflns_limit_l_min -26
_diffrn_reflns_number 32439
_diffrn_reflns_point_group_measured_fraction_full 0.999
_diffrn_reflns_point_group_measured_fraction_max 0.998
_diffrn_reflns_theta_full 25.242
_diffrn_reflns_theta_max 27.524
_diffrn_reflns_theta_min 2.324
_exptl_absorpt_coefficient_mu 0.372
_exptl_absorpt_correction_T_max 0.8878
_exptl_absorpt_correction_T_min 0.8179
_exptl_absorpt_correction_type multi-scan
_exptl_absorpt_process_details 'SADABS 2016/2 (Sheldrick, 2016)'
_exptl_crystal_colour Red
_exptl_crystal_density_diffrn 1.082
_exptl_crystal_description Block
_exptl_crystal_F_000 1360
_exptl_crystal_size_max 0.560
_exptl_crystal_size_mid 0.490
_exptl_crystal_size_min 0.314
_refine_diff_density_max 0.424
_refine_diff_density_min -0.316
_refine_diff_density_rms 0.044
_refine_ls_extinction_coef 0.0074(4)
_refine_ls_extinction_expression Fc^*^=kFc[1+0.001xFc^2^\l^3^/sin(2\q)]^-1/4^
_refine_ls_extinction_method 'SHELXL-2018/3 (Sheldrick 2018)'
_refine_ls_goodness_of_fit_ref 1.034
_refine_ls_hydrogen_treatment mixed
_refine_ls_matrix_type full
_refine_ls_number_parameters 432
_refine_ls_number_reflns 8853
_refine_ls_number_restraints 0
_refine_ls_restrained_S_all 1.034
_refine_ls_R_factor_all 0.0370
_refine_ls_R_factor_gt 0.0326
_refine_ls_shift/su_max 0.001
_refine_ls_shift/su_mean 0.000
_refine_ls_structure_factor_coef Fsqd
_refine_ls_weighting_details 'w=1/[\s^2^(Fo^2^)+(0.0353P)^2^+2.0851P] where P=(Fo^2^+2Fc^2^)/3'
_refine_ls_weighting_scheme calc
_refine_ls_wR_factor_gt 0.0799
_refine_ls_wR_factor_ref 0.0824
_reflns_Friedel_coverage 0.000
_reflns_number_gt 8015
_reflns_number_total 8853
_reflns_threshold_expression 'I > 2\s(I)'
_cod_data_source_file c8cc08488b2.cif
_cod_data_source_block MMH194FMI
_cod_depositor_comments
;
The following automatic conversions were performed:

'_exptl_absorpt_correction_type' value 'Multi-scan' changed to
'multi-scan' according to
/home/data/users/saulius/crontab/automatic-downloads/rss-feeds/RSC/lib/dictionaries/cif_core.dic
dictionary named 'cif_core.dic' version 2.4.2 from 2011-04-26.

Automatic conversion script
Id: cif_fix_values 4973 2017-02-22 13:04:09Z antanas 
;
_cod_database_code 7122701
_shelx_shelxl_version_number 2018/3
_shelx_space_group_comment
; 
The symmetry employed for this shelxl refinement is uniquely defined 
by the following loop, which should always be used as a source of 
symmetry information in preference to the above space-group names. 
They are only intended as comments. 
;
_shelx_estimated_absorpt_t_min 0.819
_shelx_estimated_absorpt_t_max 0.892

loop_
_space_group_symop_operation_xyz
'x, y, z'
'-x+1/2, y, -z+1/2'
'-x, -y, -z'
'x-1/2, -y, z-1/2'

loop_
_atom_site_label
_atom_site_type_symbol
_atom_site_fract_x
_atom_site_fract_y
_atom_site_fract_z
_atom_site_U_iso_or_equiv
_atom_site_adp_type
_atom_site_occupancy
_atom_site_site_symmetry_order
_atom_site_calc_flag
_atom_site_refinement_flags_posn
_atom_site_refinement_flags_adp
_atom_site_refinement_flags_occupancy
_atom_site_disorder_assembly
_atom_site_disorder_group
Sn1 Sn 0.66507(2) 0.54031(2) 0.26164(2) 0.01826(7) Uani 0.5 1 d . . P A -1
C1 C 0.61820(7) 0.46156(9) 0.35004(6) 0.0155(2) Uani 1 1 d . . . . .
C2 C 0.54312(7) 0.39675(10) 0.35457(6) 0.0158(2) Uani 1 1 d . . . . .
C3 C 0.51558(8) 0.36465(10) 0.41582(6) 0.0185(2) Uani 1 1 d . . . . .
H3 H 0.4619(10) 0.3185(13) 0.4179(7) 0.023(4) Uiso 1 1 d . . . . .
C4 C 0.56065(8) 0.39783(10) 0.47263(6) 0.0196(2) Uani 1 1 d . . . . .
H4 H 0.541624 0.375242 0.514063 0.024 Uiso 1 1 calc R U . . .
C5 C 0.63366(8) 0.46417(10) 0.46858(6) 0.0183(2) Uani 1 1 d . . . . .
H5 H 0.6636(10) 0.4899(13) 0.5079(8) 0.021(4) Uiso 1 1 d . . . . .
C6 C 0.66295(7) 0.49591(10) 0.40784(6) 0.0160(2) Uani 1 1 d . . . . .
C7 C 0.49036(7) 0.36255(10) 0.29465(6) 0.0166(2) Uani 1 1 d . . . . .
C8 C 0.43330(8) 0.43756(10) 0.26257(6) 0.0177(2) Uani 1 1 d . . . . .
C9 C 0.38108(8) 0.40226(11) 0.20923(6) 0.0199(2) Uani 1 1 d . . . . .
H9 H 0.3425(10) 0.4554(12) 0.1871(8) 0.022(4) Uiso 1 1 d . . . . .
C10 C 0.38325(8) 0.29532(11) 0.18665(6) 0.0199(2) Uani 1 1 d . . . . .
C11 C 0.44087(8) 0.22366(11) 0.21840(6) 0.0206(2) Uani 1 1 d . . . . .
H11 H 0.4426(10) 0.1517(14) 0.2028(8) 0.026(4) Uiso 1 1 d . . . . .
C12 C 0.49497(8) 0.25510(10) 0.27169(6) 0.0188(2) Uani 1 1 d . . . . .
C13 C 0.42522(8) 0.55379(10) 0.28741(6) 0.0202(2) Uani 1 1 d . . . . .
H13 H 0.481052 0.571861 0.312091 0.024 Uiso 1 1 calc R U . . .
C14 C 0.35191(10) 0.56104(12) 0.33546(8) 0.0320(3) Uani 1 1 d . . . . .
H14A H 0.296183 0.542284 0.313010 0.048 Uiso 1 1 calc R U . . .
H14B H 0.348826 0.635329 0.352619 0.048 Uiso 1 1 calc R U . . .
H14C H 0.363643 0.510173 0.371624 0.048 Uiso 1 1 calc R U . . .
C15 C 0.41279(11) 0.63788(12) 0.23281(8) 0.0339(3) Uani 1 1 d . . . . .
H15A H 0.458762 0.628872 0.201358 0.051 Uiso 1 1 calc R U . . .
H15B H 0.416133 0.711249 0.251504 0.051 Uiso 1 1 calc R U . . .
H15C H 0.355505 0.627432 0.210573 0.051 Uiso 1 1 calc R U . . .
C16 C 0.32397(9) 0.25614(11) 0.12995(6) 0.0232(3) Uani 1 1 d . . . . .
H16 H 0.351260 0.189608 0.111435 0.028 Uiso 1 1 calc R U . . .
C17 C 0.31343(10) 0.33952(13) 0.07501(7) 0.0300(3) Uani 1 1 d . . . . .
H17A H 0.280271 0.402152 0.090233 0.045 Uiso 1 1 calc R U . . .
H17B H 0.282023 0.306297 0.037404 0.045 Uiso 1 1 calc R U . . .
H17C H 0.371205 0.363684 0.062100 0.045 Uiso 1 1 calc R U . . .
C18 C 0.23416(10) 0.22356(14) 0.15391(7) 0.0340(3) Uani 1 1 d . . . . .
H18A H 0.241321 0.166796 0.187312 0.051 Uiso 1 1 calc R U . . .
H18B H 0.197795 0.195831 0.117075 0.051 Uiso 1 1 calc R U . . .
H18C H 0.205917 0.287237 0.172657 0.051 Uiso 1 1 calc R U . . .
C19 C 0.55717(9) 0.17227(11) 0.30367(6) 0.0229(3) Uani 1 1 d . . . . .
H19 H 0.594422 0.211412 0.337358 0.027 Uiso 1 1 calc R U . . .
C20 C 0.61782(10) 0.12299(13) 0.25407(7) 0.0321(3) Uani 1 1 d . . . . .
H20A H 0.582981 0.083682 0.220489 0.048 Uiso 1 1 calc R U . . .
H20B H 0.658597 0.072507 0.276403 0.048 Uiso 1 1 calc R U . . .
H20C H 0.650734 0.181206 0.233524 0.048 Uiso 1 1 calc R U . . .
C21 C 0.50646(11) 0.08411(13) 0.33865(9) 0.0381(4) Uani 1 1 d . . . . .
H21A H 0.469093 0.118047 0.370602 0.057 Uiso 1 1 calc R U . . .
H21B H 0.547640 0.034353 0.361187 0.057 Uiso 1 1 calc R U . . .
H21C H 0.470123 0.043401 0.306605 0.057 Uiso 1 1 calc R U . . .
C22 C 0.74053(8) 0.57015(10) 0.40414(5) 0.0159(2) Uani 1 1 d . . . . .
C23 C 0.82617(8) 0.52821(10) 0.41201(6) 0.0167(2) Uani 1 1 d . . . . .
C24 C 0.89660(8) 0.60009(10) 0.41086(6) 0.0199(2) Uani 1 1 d . . . . .
H24 H 0.954210 0.571809 0.416011 0.024 Uiso 1 1 calc R U . . .
C25 C 0.88560(8) 0.71162(10) 0.40245(6) 0.0197(2) Uani 1 1 d . . . . .
C26 C 0.80069(8) 0.75098(10) 0.39348(6) 0.0207(2) Uani 1 1 d . . . . .
H26 H 0.791991 0.826755 0.386700 0.025 Uiso 1 1 calc R U . . .
C27 C 0.72816(8) 0.68278(10) 0.39414(6) 0.0184(2) Uani 1 1 d . . . . .
C28 C 0.84233(8) 0.40763(10) 0.42454(6) 0.0187(2) Uani 1 1 d . . . . .
H28 H 0.7886(10) 0.3687(13) 0.4085(8) 0.025(4) Uiso 1 1 d . . . . .
C29 C 0.92002(9) 0.36265(11) 0.38835(7) 0.0242(3) Uani 1 1 d . . . . .
H29A H 0.912695 0.379978 0.341735 0.036 Uiso 1 1 calc R U . . .
H29B H 0.922902 0.283519 0.393996 0.036 Uiso 1 1 calc R U . . .
H29C H 0.974185 0.395645 0.406150 0.036 Uiso 1 1 calc R U . . .
C30 C 0.85633(9) 0.38569(11) 0.49799(6) 0.0258(3) Uani 1 1 d . . . . .
H30A H 0.906978 0.427170 0.514997 0.039 Uiso 1 1 calc R U . . .
H30B H 0.866731 0.307828 0.505145 0.039 Uiso 1 1 calc R U . . .
H30C H 0.804211 0.408057 0.520741 0.039 Uiso 1 1 calc R U . . .
C31 C 0.96389(8) 0.78792(11) 0.40659(7) 0.0229(3) Uani 1 1 d . . . . .
H31 H 1.017762 0.742587 0.403324 0.027 Uiso 1 1 calc R U . . .
C32 C 0.96911(10) 0.84546(12) 0.47309(7) 0.0308(3) Uani 1 1 d . . . . .
H32A H 0.916889 0.890438 0.477733 0.046 Uiso 1 1 calc R U . . .
H32B H 1.021263 0.891715 0.475980 0.046 Uiso 1 1 calc R U . . .
H32C H 0.972528 0.791001 0.508064 0.046 Uiso 1 1 calc R U . . .
C33 C 0.96325(10) 0.87115(13) 0.35118(8) 0.0332(3) Uani 1 1 d . . . . .
H33A H 0.958859 0.833223 0.309074 0.050 Uiso 1 1 calc R U . . .
H33B H 1.017413 0.913675 0.354042 0.050 Uiso 1 1 calc R U . . .
H33C H 0.913083 0.919943 0.354870 0.050 Uiso 1 1 calc R U . . .
C34 C 0.63685(8) 0.73266(11) 0.38874(7) 0.0240(3) Uani 1 1 d . . . . .
H34 H 0.594054 0.672216 0.380601 0.029 Uiso 1 1 calc R U . . .
C35 C 0.61533(10) 0.78703(14) 0.45299(8) 0.0371(4) Uani 1 1 d . . . . .
H35A H 0.619650 0.733392 0.488390 0.056 Uiso 1 1 calc R U . . .
H35B H 0.555780 0.816278 0.449591 0.056 Uiso 1 1 calc R U . . .
H35C H 0.656722 0.846400 0.462315 0.056 Uiso 1 1 calc R U . . .
C36 C 0.62630(11) 0.81320(15) 0.33199(9) 0.0446(4) Uani 1 1 d . . . . .
H36A H 0.661673 0.878138 0.341640 0.067 Uiso 1 1 calc R U . . .
H36B H 0.564704 0.834035 0.326095 0.067 Uiso 1 1 calc R U . . .
H36C H 0.645760 0.779026 0.291870 0.067 Uiso 1 1 calc R U . . .
C37 C 0.77124(15) 0.4267(2) 0.23937(12) 0.0196(5) Uani 0.5 1 d . . P A -1
H37A H 0.788385 0.384318 0.278945 0.024 Uiso 0.5 1 calc R U P A -1
H37B H 0.750656 0.375174 0.204923 0.024 Uiso 0.5 1 calc R U P A -1
C38 C 0.85110(17) 0.4910(2) 0.21585(14) 0.0194(5) Uani 0.5 1 d . . P A -1
H38A H 0.836275 0.569387 0.215671 0.023 Uiso 0.5 1 calc R U P A -1
H38B H 0.900248 0.480346 0.248160 0.023 Uiso 0.5 1 calc R U P A -1
C40 C 0.23154(14) 0.90355(17) 0.57802(11) 0.0535(5) Uani 1 1 d . . . . .
H40A H 0.176851 0.864320 0.568173 0.080 Uiso 1 1 calc R U . . .
H40B H 0.220152 0.982026 0.577962 0.080 Uiso 1 1 calc R U . . .
H40C H 0.255446 0.881468 0.621130 0.080 Uiso 1 1 calc R U . . .
C41 C 0.29607(14) 0.87728(18) 0.52719(11) 0.0574(5) Uani 1 1 d . . . . .
H41A H 0.311072 0.799024 0.530186 0.069 Uiso 1 1 calc R U . . .
H41B H 0.350275 0.919343 0.536587 0.069 Uiso 1 1 calc R U . . .
C42 C 0.26275(15) 0.90220(17) 0.45854(11) 0.0583(5) Uani 1 1 d . . . . .
H42A H 0.245969 0.979933 0.455967 0.070 Uiso 1 1 calc R U . . .
H42B H 0.209548 0.858419 0.448729 0.070 Uiso 1 1 calc R U . . .
C43 C 0.3284(2) 0.8792(2) 0.40730(13) 0.0805(8) Uani 1 1 d . . . . .
H43A H 0.350994 0.804174 0.413119 0.097 Uiso 1 1 calc R U . . .
H43B H 0.378217 0.930008 0.413078 0.097 Uiso 1 1 calc R U . . .
C44 C 0.2875(3) 0.8915(2) 0.33797(14) 0.1121(13) Uani 1 1 d . . . . .
H44A H 0.332335 0.879664 0.305967 0.168 Uiso 1 1 calc R U . . .
H44B H 0.263319 0.964999 0.332564 0.168 Uiso 1 1 calc R U . . .
H44C H 0.240642 0.837873 0.331137 0.168 Uiso 1 1 calc R U . . .

loop_
_atom_site_aniso_label
_atom_site_aniso_U_11
_atom_site_aniso_U_22
_atom_site_aniso_U_33
_atom_site_aniso_U_23
_atom_site_aniso_U_13
_atom_site_aniso_U_12
Sn1 0.01601(9) 0.02214(11) 0.01681(10) 0.00213(7) 0.00290(6) 0.00295(7)
C1 0.0131(5) 0.0170(5) 0.0165(5) -0.0009(4) 0.0014(4) 0.0031(4)
C2 0.0138(5) 0.0165(5) 0.0171(5) -0.0012(4) -0.0002(4) 0.0026(4)
C3 0.0150(5) 0.0204(6) 0.0201(6) -0.0003(5) 0.0016(4) -0.0005(5)
C4 0.0190(6) 0.0239(6) 0.0161(5) 0.0013(5) 0.0033(4) 0.0013(5)
C5 0.0172(6) 0.0212(6) 0.0163(6) -0.0018(5) -0.0013(4) 0.0022(5)
C6 0.0131(5) 0.0160(5) 0.0187(6) -0.0004(4) 0.0003(4) 0.0030(4)
C7 0.0135(5) 0.0202(6) 0.0163(5) 0.0000(4) 0.0018(4) -0.0013(4)
C8 0.0149(5) 0.0201(6) 0.0182(6) -0.0001(5) 0.0022(4) 0.0003(4)
C9 0.0169(6) 0.0241(6) 0.0186(6) 0.0011(5) -0.0001(4) 0.0034(5)
C10 0.0176(6) 0.0262(6) 0.0159(5) -0.0017(5) 0.0004(4) -0.0007(5)
C11 0.0214(6) 0.0201(6) 0.0202(6) -0.0036(5) 0.0006(5) 0.0005(5)
C12 0.0172(6) 0.0210(6) 0.0183(6) -0.0001(5) 0.0008(4) 0.0015(5)
C13 0.0156(6) 0.0202(6) 0.0245(6) -0.0005(5) -0.0018(5) 0.0009(5)
C14 0.0298(7) 0.0275(7) 0.0395(8) -0.0089(6) 0.0109(6) 0.0015(6)
C15 0.0414(8) 0.0227(7) 0.0370(8) 0.0062(6) -0.0045(7) -0.0007(6)
C16 0.0231(6) 0.0282(7) 0.0179(6) -0.0047(5) -0.0038(5) 0.0010(5)
C17 0.0292(7) 0.0419(8) 0.0183(6) 0.0001(6) -0.0045(5) -0.0018(6)
C18 0.0302(7) 0.0456(9) 0.0259(7) -0.0029(6) -0.0039(6) -0.0124(7)
C19 0.0246(6) 0.0204(6) 0.0232(6) -0.0016(5) -0.0040(5) 0.0050(5)
C20 0.0300(7) 0.0331(8) 0.0328(7) -0.0060(6) -0.0026(6) 0.0129(6)
C21 0.0386(8) 0.0294(8) 0.0459(9) 0.0130(7) -0.0006(7) 0.0053(7)
C22 0.0155(5) 0.0189(6) 0.0131(5) -0.0009(4) -0.0019(4) 0.0001(4)
C23 0.0165(5) 0.0187(6) 0.0147(5) -0.0004(4) -0.0016(4) 0.0008(4)
C24 0.0154(5) 0.0221(6) 0.0219(6) -0.0009(5) -0.0022(4) 0.0008(5)
C25 0.0195(6) 0.0204(6) 0.0190(6) -0.0012(5) -0.0021(4) -0.0033(5)
C26 0.0229(6) 0.0168(6) 0.0220(6) -0.0001(5) -0.0032(5) 0.0000(5)
C27 0.0182(6) 0.0198(6) 0.0169(5) -0.0014(4) -0.0035(4) 0.0018(5)
C28 0.0153(5) 0.0181(6) 0.0224(6) 0.0006(5) -0.0014(4) 0.0010(4)
C29 0.0219(6) 0.0231(6) 0.0276(7) 0.0022(5) 0.0021(5) 0.0055(5)
C30 0.0284(7) 0.0248(7) 0.0242(6) 0.0047(5) -0.0008(5) 0.0042(5)
C31 0.0197(6) 0.0212(6) 0.0276(7) -0.0006(5) -0.0017(5) -0.0041(5)
C32 0.0287(7) 0.0305(7) 0.0327(7) -0.0057(6) -0.0043(6) -0.0077(6)
C33 0.0308(7) 0.0326(8) 0.0361(8) 0.0086(6) -0.0003(6) -0.0091(6)
C34 0.0179(6) 0.0195(6) 0.0339(7) -0.0006(5) -0.0056(5) 0.0032(5)
C35 0.0228(7) 0.0400(9) 0.0489(9) -0.0135(7) 0.0058(6) 0.0019(6)
C36 0.0360(9) 0.0429(9) 0.0538(10) 0.0170(8) -0.0130(8) 0.0116(7)
C37 0.0174(14) 0.0253(12) 0.0163(13) 0.0019(9) 0.0034(9) 0.0022(9)
C38 0.0203(13) 0.0162(12) 0.0219(13) -0.0076(11) 0.0013(10) 0.0060(10)
C40 0.0558(12) 0.0431(10) 0.0609(12) -0.0049(9) -0.0069(9) -0.0009(9)
C41 0.0577(12) 0.0464(11) 0.0669(13) -0.0061(10) -0.0114(10) 0.0061(9)
C42 0.0682(14) 0.0395(10) 0.0670(13) 0.0029(9) 0.0001(11) -0.0093(10)
C43 0.106(2) 0.0566(14) 0.0804(18) -0.0192(13) 0.0200(16) -0.0083(14)
C44 0.211(4) 0.0624(17) 0.0640(17) -0.0065(14) 0.017(2) -0.014(2)

loop_
_atom_type_symbol
_atom_type_description
_atom_type_scat_dispersion_real
_atom_type_scat_dispersion_imag
_atom_type_scat_source
C C 0.0033 0.0016 'International Tables Vol C Tables 4.2.6.8 and 6.1.1.4'
H H 0.0000 0.0000 'International Tables Vol C Tables 4.2.6.8 and 6.1.1.4'
Sn Sn -0.6537 1.4246 'International Tables Vol C Tables 4.2.6.8 and 6.1.1.4'

loop_
_geom_angle_atom_site_label_1
_geom_angle_atom_site_label_2
_geom_angle_atom_site_label_3
_geom_angle
_geom_angle_site_symmetry_1
C1 Sn1 C37 99.23(7) .
C2 C1 C6 119.06(11) .
C2 C1 Sn1 126.84(8) .
C6 C1 Sn1 113.34(8) .
C3 C2 C1 119.85(11) .
C3 C2 C7 118.86(10) .
C1 C2 C7 121.28(10) .
C4 C3 C2 120.74(11) .
C4 C3 H3 120.8(9) .
C2 C3 H3 118.5(9) .
C5 C4 C3 119.71(11) .
C5 C4 H4 120.1 .
C3 C4 H4 120.1 .
C4 C5 C6 120.44(11) .
C4 C5 H5 119.9(9) .
C6 C5 H5 119.6(9) .
C5 C6 C1 120.16(11) .
C5 C6 C22 119.93(10) .
C1 C6 C22 119.88(10) .
C12 C7 C8 119.75(11) .
C12 C7 C2 120.28(10) .
C8 C7 C2 119.93(11) .
C9 C8 C7 118.96(11) .
C9 C8 C13 120.07(11) .
C7 C8 C13 120.91(11) .
C10 C9 C8 122.13(11) .
C10 C9 H9 119.8(9) .
C8 C9 H9 118.1(9) .
C11 C10 C9 117.76(11) .
C11 C10 C16 120.25(12) .
C9 C10 C16 121.98(11) .
C10 C11 C12 122.35(12) .
C10 C11 H11 117.6(10) .
C12 C11 H11 120.0(10) .
C11 C12 C7 119.02(11) .
C11 C12 C19 119.42(11) .
C7 C12 C19 121.56(11) .
C8 C13 C14 110.02(11) .
C8 C13 C15 113.52(11) .
C14 C13 C15 111.07(12) .
C8 C13 H13 107.3 .
C14 C13 H13 107.3 .
C15 C13 H13 107.3 .
C13 C14 H14A 109.5 .
C13 C14 H14B 109.5 .
H14A C14 H14B 109.5 .
C13 C14 H14C 109.5 .
H14A C14 H14C 109.5 .
H14B C14 H14C 109.5 .
C13 C15 H15A 109.5 .
C13 C15 H15B 109.5 .
H15A C15 H15B 109.5 .
C13 C15 H15C 109.5 .
H15A C15 H15C 109.5 .
H15B C15 H15C 109.5 .
C10 C16 C17 113.06(11) .
C10 C16 C18 110.69(11) .
C17 C16 C18 110.03(12) .
C10 C16 H16 107.6 .
C17 C16 H16 107.6 .
C18 C16 H16 107.6 .
C16 C17 H17A 109.5 .
C16 C17 H17B 109.5 .
H17A C17 H17B 109.5 .
C16 C17 H17C 109.5 .
H17A C17 H17C 109.5 .
H17B C17 H17C 109.5 .
C16 C18 H18A 109.5 .
C16 C18 H18B 109.5 .
H18A C18 H18B 109.5 .
C16 C18 H18C 109.5 .
H18A C18 H18C 109.5 .
H18B C18 H18C 109.5 .
C12 C19 C21 110.75(11) .
C12 C19 C20 111.41(11) .
C21 C19 C20 111.40(12) .
C12 C19 H19 107.7 .
C21 C19 H19 107.7 .
C20 C19 H19 107.7 .
C19 C20 H20A 109.5 .
C19 C20 H20B 109.5 .
H20A C20 H20B 109.5 .
C19 C20 H20C 109.5 .
H20A C20 H20C 109.5 .
H20B C20 H20C 109.5 .
C19 C21 H21A 109.5 .
C19 C21 H21B 109.5 .
H21A C21 H21B 109.5 .
C19 C21 H21C 109.5 .
H21A C21 H21C 109.5 .
H21B C21 H21C 109.5 .
C27 C22 C23 119.55(11) .
C27 C22 C6 120.09(10) .
C23 C22 C6 120.35(11) .
C24 C23 C22 118.82(11) .
C24 C23 C28 119.92(11) .
C22 C23 C28 121.21(11) .
C25 C24 C23 122.43(11) .
C25 C24 H24 118.8 .
C23 C24 H24 118.8 .
C24 C25 C26 117.81(11) .
C24 C25 C31 120.61(11) .
C26 C25 C31 121.51(11) .
C27 C26 C25 122.05(12) .
C27 C26 H26 119.0 .
C25 C26 H26 119.0 .
C26 C27 C22 119.32(11) .
C26 C27 C34 119.10(11) .
C22 C27 C34 121.44(11) .
C23 C28 C29 113.21(10) .
C23 C28 C30 110.57(10) .
C29 C28 C30 109.35(10) .
C23 C28 H28 106.6(9) .
C29 C28 H28 108.3(9) .
C30 C28 H28 108.6(9) .
C28 C29 H29A 109.5 .
C28 C29 H29B 109.5 .
H29A C29 H29B 109.5 .
C28 C29 H29C 109.5 .
H29A C29 H29C 109.5 .
H29B C29 H29C 109.5 .
C28 C30 H30A 109.5 .
C28 C30 H30B 109.5 .
H30A C30 H30B 109.5 .
C28 C30 H30C 109.5 .
H30A C30 H30C 109.5 .
H30B C30 H30C 109.5 .
C25 C31 C33 112.99(11) .
C25 C31 C32 110.21(11) .
C33 C31 C32 110.46(12) .
C25 C31 H31 107.7 .
C33 C31 H31 107.7 .
C32 C31 H31 107.7 .
C31 C32 H32A 109.5 .
C31 C32 H32B 109.5 .
H32A C32 H32B 109.5 .
C31 C32 H32C 109.5 .
H32A C32 H32C 109.5 .
H32B C32 H32C 109.5 .
C31 C33 H33A 109.5 .
C31 C33 H33B 109.5 .
H33A C33 H33B 109.5 .
C31 C33 H33C 109.5 .
H33A C33 H33C 109.5 .
H33B C33 H33C 109.5 .
C35 C34 C27 110.10(11) .
C35 C34 C36 110.63(13) .
C27 C34 C36 112.48(12) .
C35 C34 H34 107.8 .
C27 C34 H34 107.8 .
C36 C34 H34 107.8 .
C34 C35 H35A 109.5 .
C34 C35 H35B 109.5 .
H35A C35 H35B 109.5 .
C34 C35 H35C 109.5 .
H35A C35 H35C 109.5 .
H35B C35 H35C 109.5 .
C34 C36 H36A 109.5 .
C34 C36 H36B 109.5 .
H36A C36 H36B 109.5 .
C34 C36 H36C 109.5 .
H36A C36 H36C 109.5 .
H36B C36 H36C 109.5 .
C38 C37 Sn1 109.90(18) .
C38 C37 H37A 109.7 .
Sn1 C37 H37A 109.7 .
C38 C37 H37B 109.7 .
Sn1 C37 H37B 109.7 .
H37A C37 H37B 108.2 .
C1 C38 C37 116.1(2) 2_655
C1 C38 H38A 108.3 2_655
C37 C38 H38A 108.3 .
C1 C38 H38B 108.3 2_655
C37 C38 H38B 108.3 .
H38A C38 H38B 107.4 .
C41 C40 H40A 109.5 .
C41 C40 H40B 109.5 .
H40A C40 H40B 109.5 .
C41 C40 H40C 109.5 .
H40A C40 H40C 109.5 .
H40B C40 H40C 109.5 .
C40 C41 C42 113.35(18) .
C40 C41 H41A 108.9 .
C42 C41 H41A 108.9 .
C40 C41 H41B 108.9 .
C42 C41 H41B 108.9 .
H41A C41 H41B 107.7 .
C41 C42 C43 113.6(2) .
C41 C42 H42A 108.8 .
C43 C42 H42A 108.8 .
C41 C42 H42B 108.8 .
C43 C42 H42B 108.8 .
H42A C42 H42B 107.7 .
C42 C43 C44 111.5(3) .
C42 C43 H43A 109.3 .
C44 C43 H43A 109.3 .
C42 C43 H43B 109.3 .
C44 C43 H43B 109.3 .
H43A C43 H43B 108.0 .
C43 C44 H44A 109.5 .
C43 C44 H44B 109.5 .
H44A C44 H44B 109.5 .
C43 C44 H44C 109.5 .
H44A C44 H44C 109.5 .
H44B C44 H44C 109.5 .

loop_
_geom_bond_atom_site_label_1
_geom_bond_atom_site_label_2
_geom_bond_distance
Sn1 C1 2.1992(12)
Sn1 C37 2.205(2)
C1 C2 1.4048(16)
C1 C6 1.4077(16)
C2 C3 1.3968(17)
C2 C7 1.5010(16)
C3 C4 1.3890(17)
C3 H3 1.001(16)
C4 C5 1.3889(18)
C4 H4 0.9500
C5 C6 1.3954(17)
C5 H5 0.964(16)
C6 C22 1.5023(16)
C7 C12 1.4045(17)
C7 C8 1.4132(17)
C8 C9 1.3958(17)
C8 C13 1.5230(17)
C9 C10 1.3940(18)
C9 H9 0.979(16)
C10 C11 1.3890(18)
C10 C16 1.5220(17)
C11 C12 1.3970(17)
C11 H11 0.942(17)
C12 C19 1.5234(17)
C13 C14 1.5259(19)
C13 C15 1.5286(19)
C13 H13 1.0000
C14 H14A 0.9800
C14 H14B 0.9800
C14 H14C 0.9800
C15 H15A 0.9800
C15 H15B 0.9800
C15 H15C 0.9800
C16 C17 1.5255(19)
C16 C18 1.533(2)
C16 H16 1.0000
C17 H17A 0.9800
C17 H17B 0.9800
C17 H17C 0.9800
C18 H18A 0.9800
C18 H18B 0.9800
C18 H18C 0.9800
C19 C21 1.529(2)
C19 C20 1.5295(19)
C19 H19 1.0000
C20 H20A 0.9800
C20 H20B 0.9800
C20 H20C 0.9800
C21 H21A 0.9800
C21 H21B 0.9800
C21 H21C 0.9800
C22 C27 1.4108(17)
C22 C23 1.4121(16)
C23 C24 1.3951(17)
C23 C28 1.5223(17)
C24 C25 1.3906(18)
C24 H24 0.9500
C25 C26 1.3923(18)
C25 C31 1.5217(17)
C26 C27 1.3920(17)
C26 H26 0.9500
C27 C34 1.5265(17)
C28 C29 1.5307(17)
C28 C30 1.5344(17)
C28 H28 0.996(16)
C29 H29A 0.9800
C29 H29B 0.9800
C29 H29C 0.9800
C30 H30A 0.9800
C30 H30B 0.9800
C30 H30C 0.9800
C31 C33 1.5273(19)
C31 C32 1.5338(19)
C31 H31 1.0000
C32 H32A 0.9800
C32 H32B 0.9800
C32 H32C 0.9800
C33 H33A 0.9800
C33 H33B 0.9800
C33 H33C 0.9800
C34 C35 1.524(2)
C34 C36 1.530(2)
C34 H34 1.0000
C35 H35A 0.9800
C35 H35B 0.9800
C35 H35C 0.9800
C36 H36A 0.9800
C36 H36B 0.9800
C36 H36C 0.9800
C37 C38 1.549(3)
C37 H37A 0.9900
C37 H37B 0.9900
C38 H38A 0.9900
C38 H38B 0.9900
C40 C41 1.500(3)
C40 H40A 0.9800
C40 H40B 0.9800
C40 H40C 0.9800
C41 C42 1.507(3)
C41 H41A 0.9900
C41 H41B 0.9900
C42 C43 1.509(3)
C42 H42A 0.9900
C42 H42B 0.9900
C43 C44 1.535(4)
C43 H43A 0.9900
C43 H43B 0.9900
C44 H44A 0.9800
C44 H44B 0.9800
C44 H44C 0.9800

loop_
_geom_torsion_atom_site_label_1
_geom_torsion_atom_site_label_2
_geom_torsion_atom_site_label_3
_geom_torsion_atom_site_label_4
_geom_torsion
_geom_torsion_site_symmetry_4
C6 C1 C2 C3 -1.96(17) .
Sn1 C1 C2 C3 -171.29(9) .
C6 C1 C2 C7 176.89(11) .
Sn1 C1 C2 C7 7.57(16) .
C1 C2 C3 C4 1.25(18) .
C7 C2 C3 C4 -177.63(11) .
C2 C3 C4 C5 0.36(19) .
C3 C4 C5 C6 -1.25(18) .
C4 C5 C6 C1 0.51(18) .
C4 C5 C6 C22 178.34(11) .
C2 C1 C6 C5 1.09(17) .
Sn1 C1 C6 C5 171.80(9) .
C2 C1 C6 C22 -176.73(10) .
Sn1 C1 C6 C22 -6.03(14) .
C3 C2 C7 C12 -75.70(15) .
C1 C2 C7 C12 105.44(14) .
C3 C2 C7 C8 101.94(14) .
C1 C2 C7 C8 -76.92(15) .
C12 C7 C8 C9 1.35(17) .
C2 C7 C8 C9 -176.30(11) .
C12 C7 C8 C13 178.44(11) .
C2 C7 C8 C13 0.79(17) .
C7 C8 C9 C10 0.14(18) .
C13 C8 C9 C10 -176.97(11) .
C8 C9 C10 C11 -1.12(19) .
C8 C9 C10 C16 177.86(12) .
C9 C10 C11 C12 0.63(19) .
C16 C10 C11 C12 -178.36(12) .
C10 C11 C12 C7 0.83(19) .
C10 C11 C12 C19 -179.43(12) .
C8 C7 C12 C11 -1.82(18) .
C2 C7 C12 C11 175.83(11) .
C8 C7 C12 C19 178.44(11) .
C2 C7 C12 C19 -3.91(18) .
C9 C8 C13 C14 85.66(15) .
C7 C8 C13 C14 -91.40(14) .
C9 C8 C13 C15 -39.51(16) .
C7 C8 C13 C15 143.44(12) .
C11 C10 C16 C17 -141.22(13) .
C9 C10 C16 C17 39.83(17) .
C11 C10 C16 C18 94.81(15) .
C9 C10 C16 C18 -84.14(16) .
C11 C12 C19 C21 -68.36(16) .
C7 C12 C19 C21 111.37(14) .
C11 C12 C19 C20 56.23(16) .
C7 C12 C19 C20 -124.04(13) .
C5 C6 C22 C27 -98.22(14) .
C1 C6 C22 C27 79.61(15) .
C5 C6 C22 C23 80.42(15) .
C1 C6 C22 C23 -101.75(13) .
C27 C22 C23 C24 1.16(17) .
C6 C22 C23 C24 -177.49(11) .
C27 C22 C23 C28 178.50(11) .
C6 C22 C23 C28 -0.15(17) .
C22 C23 C24 C25 0.21(18) .
C28 C23 C24 C25 -177.17(12) .
C23 C24 C25 C26 -1.46(19) .
C23 C24 C25 C31 175.41(11) .
C24 C25 C26 C27 1.37(19) .
C31 C25 C26 C27 -175.46(12) .
C25 C26 C27 C22 -0.05(19) .
C25 C26 C27 C34 175.76(12) .
C23 C22 C27 C26 -1.24(17) .
C6 C22 C27 C26 177.42(11) .
C23 C22 C27 C34 -176.95(11) .
C6 C22 C27 C34 1.71(17) .
C24 C23 C28 C29 -41.90(15) .
C22 C23 C28 C29 140.79(12) .
C24 C23 C28 C30 81.20(14) .
C22 C23 C28 C30 -96.11(13) .
C24 C25 C31 C33 133.97(13) .
C26 C25 C31 C33 -49.29(17) .
C24 C25 C31 C32 -101.92(14) .
C26 C25 C31 C32 74.82(15) .
C26 C27 C34 C35 -74.33(15) .
C22 C27 C34 C35 101.39(14) .
C26 C27 C34 C36 49.56(17) .
C22 C27 C34 C36 -134.72(14) .
Sn1 C37 C38 C1 -122.48(19) 2_655
C40 C41 C42 C43 178.25(19) .
C41 C42 C43 C44 172.6(2) .
